data_2235073
loop_
_publ_author_name
'El-Emam, Ali A.'
'Al-Omar, Mohamed A.'
'Al-Tamimi, Abdul-Malek S.'
'Ng, Seik Weng'
'Tiekink, Edward R. T.'

_publ_section_title
;
 3-(Adamantan-1-yl)-4-methyl-1-[(4-phenylpiperazin-1-yl)methyl]-1<i>H</i>-1,2,4-triazole-5(4<i>H</i>)-thione
 dichloromethane hemisolvate
;
_journal_coeditor_code HG5226
_journal_issue 6
_journal_name_full 'Acta Crystallographica Section E'
_journal_page_first o1772
_journal_page_last o1773
_journal_paper_doi 10.1107/S1600536812021393
_journal_volume 68
_journal_year 2012
_chemical_formula_iupac '2C24 H33 N5 S, C H2 Cl2'
_chemical_formula_moiety '2(C24 H33 N5 S), C H2 Cl2'
_chemical_formula_sum 'C49 H68 Cl2 N10 S2'
_chemical_formula_weight 932.17
_chemical_name_systematic
;
3-(Adamantan-1-yl)-4-methyl-1-[(4-phenylpiperazin-1-yl)methyl]-1<i>H</i>-
1,2,4-triazole-5(4<i>H</i>)-thione dichloromethane hemisolvate
;
_space_group_IT_number 43
_symmetry_cell_setting orthorhombic
_symmetry_space_group_name_Hall 'F 2 -2d'
_symmetry_space_group_name_H-M 'F d d 2'
_atom_sites_solution_hydrogens geom
_atom_sites_solution_primary direct
_atom_sites_solution_secondary difmap
_audit_creation_method SHELXL-97
_cell_angle_alpha 90.00
_cell_angle_beta 90.00
_cell_angle_gamma 90.00
_cell_formula_units_Z 8
_cell_length_a 66.8490(16)
_cell_length_b 22.1076(4)
_cell_length_c 6.51090(10)
_cell_measurement_reflns_used 10015
_cell_measurement_temperature 100(2)
_cell_measurement_theta_max 76.3759
_cell_measurement_theta_min 2.6417
_cell_volume 9622.3(3)
_computing_cell_refinement 'CrysAlis PRO (Agilent, 2011)'
_computing_data_collection 'CrysAlis PRO (Agilent, 2011)'
_computing_data_reduction 'CrysAlis PRO (Agilent, 2011)'
_computing_molecular_graphics 'ORTEP-3 (Farrugia, 1997) and DIAMOND (Brandenburg, 2006)'
_computing_publication_material 'publCIF (Westrip, 2010)'
_computing_structure_refinement 'SHELXL97 (Sheldrick, 2008)'
_computing_structure_solution 'SHELXS97 (Sheldrick, 2008)'
_diffrn_ambient_temperature 100(2)
_diffrn_detector_area_resol_mean 10.4041
_diffrn_measured_fraction_theta_full 0.988
_diffrn_measured_fraction_theta_max 0.988
_diffrn_measurement_device_type 'Agilent SuperNova Dual diffractometer with an Atlas detector'
_diffrn_measurement_method '\w scan'
_diffrn_radiation_monochromator Mirror
_diffrn_radiation_source 'SuperNova (Cu) X-ray Source'
_diffrn_radiation_type CuK\a
_diffrn_radiation_wavelength 1.54184
_diffrn_reflns_av_R_equivalents 0.0246
_diffrn_reflns_av_sigmaI/netI 0.0197
_diffrn_reflns_limit_h_max 80
_diffrn_reflns_limit_h_min -84
_diffrn_reflns_limit_k_max 27
_diffrn_reflns_limit_k_min -25
_diffrn_reflns_limit_l_max 8
_diffrn_reflns_limit_l_min -7
_diffrn_reflns_number 18884
_diffrn_reflns_theta_full 76.57
_diffrn_reflns_theta_max 76.57
_diffrn_reflns_theta_min 2.64
_diffrn_standards_decay_% 0
_diffrn_standards_interval_count 0
_diffrn_standards_interval_time 0
_diffrn_standards_number 0
_exptl_absorpt_coefficient_mu 2.378
_exptl_absorpt_correction_T_max 1.00000
_exptl_absorpt_correction_T_min 0.75244
_exptl_absorpt_correction_type multi-scan
_exptl_absorpt_process_details '(CrysAlis PRO; Agilent, 2011)'
_exptl_crystal_colour colourless
_exptl_crystal_density_diffrn 1.287
_exptl_crystal_density_method 'not measured'
_exptl_crystal_description prism
_exptl_crystal_F_000 3984
_exptl_crystal_size_max 0.30
_exptl_crystal_size_mid 0.20
_exptl_crystal_size_min 0.10
_refine_diff_density_max 0.412
_refine_diff_density_min -1.002
_refine_ls_abs_structure_details 'Flack (1983), 1772 Friedel pairs'
_refine_ls_abs_structure_Flack -0.002(17)
_refine_ls_extinction_method none
_refine_ls_goodness_of_fit_ref 1.087
_refine_ls_hydrogen_treatment constr
_refine_ls_matrix_type full
_refine_ls_number_parameters 299
_refine_ls_number_reflns 4509
_refine_ls_number_restraints 19
_refine_ls_restrained_S_all 1.092
_refine_ls_R_factor_all 0.0450
_refine_ls_R_factor_gt 0.0445
_refine_ls_shift/su_max 0.002
_refine_ls_shift/su_mean 0.000
_refine_ls_structure_factor_coef Fsqd
_refine_ls_weighting_details 'calc w=1/[\s^2^(Fo^2^)+(0.0825P)^2^+16.7617P] where P=(Fo^2^+2Fc^2^)/3'
_refine_ls_weighting_scheme calc
_refine_ls_wR_factor_gt 0.1256
_refine_ls_wR_factor_ref 0.1262
_reflns_number_gt 4437
_reflns_number_total 4509
_reflns_threshold_expression I>2\s(I)
_cod_data_source_file hg5226.cif
_cod_data_source_block I
_cod_database_code 2235073
_cod_database_fobs_code 2235073

loop_
_symmetry_equiv_pos_as_xyz
'x, y, z'
'-x, -y, z'
'x+1/4, -y+1/4, z+1/4'
'-x+1/4, y+1/4, z+1/4'
'x, y+1/2, z+1/2'
'-x, -y+1/2, z+1/2'
'x+1/4, -y+3/4, z+3/4'
'-x+1/4, y+3/4, z+3/4'
'x+1/2, y, z+1/2'
'-x+1/2, -y, z+1/2'
'x+3/4, -y+1/4, z+3/4'
'-x+3/4, y+1/4, z+3/4'
'x+1/2, y+1/2, z'
'-x+1/2, -y+1/2, z'
'x+3/4, -y+3/4, z+1/4'
'-x+3/4, y+3/4, z+1/4'

loop_
_atom_site_type_symbol
_atom_site_label
_atom_site_fract_x
_atom_site_fract_y
_atom_site_fract_z
_atom_site_U_iso_or_equiv
_atom_site_adp_type
_atom_site_calc_flag
_atom_site_refinement_flags
_atom_site_occupancy
_atom_site_symmetry_multiplicity
_atom_site_disorder_assembly
_atom_site_disorder_group
S S1 0.106131(8) 0.22602(2) 0.50061(10) 0.02473(15) Uani d . 1 1 . .
N N1 0.09696(3) 0.34338(8) 0.4049(3) 0.0198(4) Uani d . 1 1 . .
N N2 0.08323(3) 0.33690(8) 0.0966(3) 0.0218(4) Uani d . 1 1 . .
N N3 0.08877(3) 0.28044(8) 0.1693(3) 0.0219(4) Uani d . 1 1 . .
N N4 0.06533(3) 0.20162(8) 0.0489(3) 0.0223(4) Uani d . 1 1 . .
N N5 0.02334(3) 0.19119(9) 0.1251(3) 0.0256(4) Uani d . 1 1 . .
C C1 0.08658(3) 0.44216(9) 0.2235(3) 0.0183(4) Uani d . 1 1 . .
C C2 0.07497(4) 0.45691(10) 0.0251(4) 0.0256(5) Uani d . 1 1 . .
H H2A 0.0818 0.4383 -0.0939 0.031 Uiso calc R 1 1 . .
H H2B 0.0613 0.4396 0.0337 0.031 Uiso calc R 1 1 . .
C C3 0.07361(4) 0.52562(10) -0.0064(5) 0.0262(5) Uani d . 1 1 . .
H H3 0.0661 0.5343 -0.1362 0.031 Uiso calc R 1 1 . .
C C4 0.09476(4) 0.55174(10) -0.0222(4) 0.0252(5) Uani d . 1 1 . .
H H4A 0.0941 0.5960 -0.0450 0.030 Uiso calc R 1 1 . .
H H4B 0.1019 0.5333 -0.1400 0.030 Uiso calc R 1 1 . .
C C5 0.10617(4) 0.53843(11) 0.1778(4) 0.0252(5) Uani d . 1 1 . .
H H5 0.1199 0.5560 0.1685 0.030 Uiso calc R 1 1 . .
C C6 0.09524(5) 0.56653(11) 0.3591(5) 0.0356(6) Uani d . 1 1 . .
H H6A 0.0945 0.6110 0.3413 0.043 Uiso calc R 1 1 . .
H H6B 0.1026 0.5579 0.4875 0.043 Uiso calc R 1 1 . .
C C7 0.07398(5) 0.54031(11) 0.3735(5) 0.0342(6) Uani d . 1 1 . .
H H7 0.0668 0.5591 0.4924 0.041 Uiso calc R 1 1 . .
C C8 0.07510(4) 0.47116(10) 0.4044(5) 0.0282(5) Uani d . 1 1 . .
H H8A 0.0614 0.4541 0.4118 0.034 Uiso calc R 1 1 . .
H H8B 0.0820 0.4620 0.5352 0.034 Uiso calc R 1 1 . .
C C9 0.10775(3) 0.46982(10) 0.2081(4) 0.0220(5) Uani d . 1 1 . .
H H9A 0.1153 0.4610 0.3351 0.026 Uiso calc R 1 1 . .
H H9B 0.1150 0.4516 0.0909 0.026 Uiso calc R 1 1 . .
C C10 0.06261(4) 0.55420(11) 0.1747(5) 0.0345(6) Uani d . 1 1 . .
H H10A 0.0489 0.5377 0.1834 0.041 Uiso calc R 1 1 . .
H H10B 0.0617 0.5985 0.1550 0.041 Uiso calc R 1 1 . .
C C11 0.08839(3) 0.37444(9) 0.2426(4) 0.0199(4) Uani d . 1 1 . .
C C12 0.09709(3) 0.28280(10) 0.3552(4) 0.0212(4) Uani d . 1 1 . .
C C13 0.10506(4) 0.36501(10) 0.5994(4) 0.0245(5) Uani d . 1 1 . .
H H13A 0.1079 0.4084 0.5892 0.037 Uiso calc R 1 1 . .
H H13B 0.1175 0.3432 0.6308 0.037 Uiso calc R 1 1 . .
H H13C 0.0953 0.3580 0.7091 0.037 Uiso calc R 1 1 . .
C C14 0.08542(3) 0.22529(9) 0.0446(4) 0.0227(5) Uani d . 1 1 . .
H H14A 0.0890 0.2344 -0.0997 0.027 Uiso calc R 1 1 . .
H H14B 0.0947 0.1934 0.0935 0.027 Uiso calc R 1 1 . .
C C15 0.05794(4) 0.18967(13) 0.2540(5) 0.0345(6) Uani d . 1 1 . .
H H15A 0.0564 0.2283 0.3293 0.041 Uiso calc R 1 1 . .
H H15B 0.0677 0.1644 0.3292 0.041 Uiso calc R 1 1 . .
C C16 0.03797(4) 0.15741(15) 0.2457(6) 0.0427(8) Uani d . 1 1 . .
H H16A 0.0398 0.1168 0.1842 0.051 Uiso calc R 1 1 . .
H H16B 0.0328 0.1519 0.3870 0.051 Uiso calc R 1 1 . .
C C17 0.03096(4) 0.20593(11) -0.0794(4) 0.0278(5) Uani d . 1 1 . .
H H17A 0.0212 0.2321 -0.1518 0.033 Uiso calc R 1 1 . .
H H17B 0.0326 0.1683 -0.1602 0.033 Uiso calc R 1 1 . .
C C18 0.05105(4) 0.23845(11) -0.0635(4) 0.0261(5) Uani d . 1 1 . .
H H18A 0.0563 0.2468 -0.2030 0.031 Uiso calc R 1 1 . .
H H18B 0.0492 0.2776 0.0078 0.031 Uiso calc R 1 1 . .
C C19 0.00324(4) 0.17111(11) 0.1365(4) 0.0281(5) Uani d . 1 1 . .
C C20 -0.01038(4) 0.17995(14) -0.0246(5) 0.0366(6) Uani d . 1 1 . .
H H20 -0.0061 0.1985 -0.1485 0.044 Uiso calc R 1 1 . .
C C21 -0.03030(4) 0.16163(14) -0.0037(6) 0.0426(7) Uani d . 1 1 . .
H H21 -0.0393 0.1678 -0.1147 0.051 Uiso calc R 1 1 . .
C C22 -0.03716(4) 0.13510(14) 0.1726(6) 0.0404(7) Uani d . 1 1 . .
H H22 -0.0507 0.1227 0.1841 0.048 Uiso calc R 1 1 . .
C C23 -0.02392(4) 0.12670(14) 0.3341(6) 0.0421(7) Uani d . 1 1 . .
H H23 -0.0285 0.1087 0.4578 0.051 Uiso calc R 1 1 . .
C C24 -0.00399(4) 0.14421(14) 0.3179(5) 0.0365(6) Uani d . 1 1 . .
H H24 0.0048 0.1380 0.4304 0.044 Uiso calc R 1 1 . .
Cl Cl1 0.02109(2) 0.01531(9) 0.0431(3) 0.0562(4) Uani d PU 0.50 1 A -1
Cl Cl2 0.0020(2) -0.0144(4) -0.3345(6) 0.143(3) Uani d PU 0.50 1 A -1
C C25 0.00259(15) -0.0235(4) -0.0659(17) 0.073(2) Uani d PU 0.50 1 A -1
H H25A -0.0103 -0.0100 -0.0076 0.088 Uiso calc PR 0.50 1 A -1
H H25B 0.0042 -0.0670 -0.0331 0.088 Uiso calc PR 0.50 1 A -1

loop_
_atom_site_aniso_label
_atom_site_aniso_U_11
_atom_site_aniso_U_22
_atom_site_aniso_U_33
_atom_site_aniso_U_12
_atom_site_aniso_U_13
_atom_site_aniso_U_23
S1 0.0326(3) 0.0149(2) 0.0267(3) 0.0043(2) 0.0009(2) 0.0027(2)
N1 0.0249(9) 0.0129(8) 0.0214(10) 0.0011(6) -0.0011(7) -0.0014(7)
N2 0.0278(9) 0.0130(8) 0.0248(11) -0.0014(7) 0.0005(8) 0.0021(8)
N3 0.0324(10) 0.0115(8) 0.0218(10) -0.0020(7) 0.0025(8) 0.0002(7)
N4 0.0244(9) 0.0159(8) 0.0266(11) -0.0011(7) 0.0011(8) 0.0007(8)
N5 0.0237(9) 0.0280(9) 0.0252(11) 0.0024(8) -0.0004(8) 0.0046(9)
C1 0.0202(9) 0.0136(9) 0.0212(12) 0.0006(7) 0.0027(8) 0.0024(8)
C2 0.0285(11) 0.0162(10) 0.0323(14) 0.0006(8) -0.0061(10) 0.0003(10)
C3 0.0293(11) 0.0166(10) 0.0328(14) 0.0045(8) -0.0026(10) 0.0035(10)
C4 0.0341(12) 0.0160(9) 0.0256(13) 0.0007(8) 0.0031(10) 0.0045(9)
C5 0.0311(12) 0.0173(10) 0.0274(13) -0.0061(8) -0.0017(10) 0.0043(9)
C6 0.0644(18) 0.0135(10) 0.0288(15) -0.0043(10) -0.0054(13) -0.0001(10)
C7 0.0535(16) 0.0183(10) 0.0308(15) 0.0140(10) 0.0160(12) 0.0015(10)
C8 0.0339(12) 0.0184(10) 0.0323(15) 0.0062(9) 0.0139(10) 0.0059(10)
C9 0.0211(10) 0.0189(10) 0.0259(14) -0.0019(7) 0.0023(8) 0.0045(9)
C10 0.0377(13) 0.0223(11) 0.0436(16) 0.0123(10) 0.0102(12) 0.0069(11)
C11 0.0197(9) 0.0166(9) 0.0234(12) -0.0002(7) 0.0010(8) 0.0011(9)
C12 0.0250(10) 0.0136(9) 0.0252(12) -0.0006(8) 0.0027(9) -0.0018(9)
C13 0.0323(12) 0.0175(10) 0.0239(12) 0.0049(8) -0.0056(10) -0.0023(9)
C14 0.0293(11) 0.0151(9) 0.0239(13) -0.0028(8) 0.0054(9) -0.0037(9)
C15 0.0240(11) 0.0448(14) 0.0348(15) -0.0005(10) -0.0018(11) 0.0222(13)
C16 0.0234(11) 0.0544(17) 0.0504(19) -0.0021(11) -0.0016(12) 0.0336(16)
C17 0.0292(12) 0.0297(12) 0.0244(12) -0.0018(9) -0.0028(9) 0.0004(10)
C18 0.0327(12) 0.0231(10) 0.0224(12) -0.0025(9) -0.0018(9) 0.0044(9)
C19 0.0243(11) 0.0265(11) 0.0335(15) 0.0049(9) 0.0024(10) -0.0044(10)
C20 0.0304(12) 0.0439(14) 0.0356(17) 0.0019(11) -0.0042(11) 0.0003(13)
C21 0.0277(12) 0.0500(16) 0.0500(19) 0.0048(11) -0.0068(13) -0.0122(15)
C22 0.0241(12) 0.0406(15) 0.057(2) -0.0005(10) 0.0028(12) -0.0154(14)
C23 0.0312(13) 0.0454(16) 0.0498(19) -0.0028(11) 0.0101(13) 0.0008(14)
C24 0.0279(12) 0.0425(15) 0.0391(17) -0.0006(10) 0.0028(11) 0.0028(13)
Cl1 0.0308(7) 0.0813(11) 0.0563(11) 0.0133(7) -0.0006(6) -0.0114(9)
Cl2 0.150(5) 0.182(8) 0.096(2) -0.015(6) 0.001(3) -0.007(3)
C25 0.074(5) 0.059(4) 0.086(6) 0.008(4) -0.001(5) -0.005(4)

loop_
_atom_type_symbol
_atom_type_description
_atom_type_scat_dispersion_real
_atom_type_scat_dispersion_imag
_atom_type_scat_source
C C 0.0181 0.0091 'International Tables Vol C Tables 4.2.6.8 and 6.1.1.4'
H H 0.0000 0.0000 'International Tables Vol C Tables 4.2.6.8 and 6.1.1.4'
N N 0.0311 0.0180 'International Tables Vol C Tables 4.2.6.8 and 6.1.1.4'
S S 0.3331 0.5567 'International Tables Vol C Tables 4.2.6.8 and 6.1.1.4'
Cl Cl 0.3639 0.7018 'International Tables Vol C Tables 4.2.6.8 and 6.1.1.4'

loop_
_geom_angle_atom_site_label_1
_geom_angle_atom_site_label_2
_geom_angle_atom_site_label_3
_geom_angle
C12 N1 C11 107.82(19)
C12 N1 C13 121.3(2)
C11 N1 C13 130.84(18)
C11 N2 N3 104.64(19)
C12 N3 N2 112.72(18)
C12 N3 C14 126.35(19)
N2 N3 C14 120.92(19)
C14 N4 C15 113.7(2)
C14 N4 C18 113.51(18)
C15 N4 C18 110.06(19)
C19 N5 C16 116.5(2)
C19 N5 C17 116.6(2)
C16 N5 C17 111.7(2)
C11 C1 C2 108.64(18)
C11 C1 C9 108.97(17)
C2 C1 C9 108.83(19)
C11 C1 C8 112.89(18)
C2 C1 C8 107.53(19)
C9 C1 C8 109.89(19)
C3 C2 C1 110.5(2)
C3 C2 H2A 109.5
C1 C2 H2A 109.5
C3 C2 H2B 109.5
C1 C2 H2B 109.5
H2A C2 H2B 108.1
C10 C3 C4 109.9(2)
C10 C3 C2 109.5(2)
C4 C3 C2 109.13(18)
C10 C3 H3 109.4
C4 C3 H3 109.4
C2 C3 H3 109.4
C3 C4 C5 109.2(2)
C3 C4 H4A 109.8
C5 C4 H4A 109.8
C3 C4 H4B 109.8
C5 C4 H4B 109.8
H4A C4 H4B 108.3
C6 C5 C9 109.7(2)
C6 C5 C4 109.9(2)
C9 C5 C4 109.4(2)
C6 C5 H5 109.3
C9 C5 H5 109.3
C4 C5 H5 109.3
C5 C6 C7 109.7(2)
C5 C6 H6A 109.7
C7 C6 H6A 109.7
C5 C6 H6B 109.7
C7 C6 H6B 109.7
H6A C6 H6B 108.2
C10 C7 C6 109.4(2)
C10 C7 C8 109.4(2)
C6 C7 C8 109.7(2)
C10 C7 H7 109.5
C6 C7 H7 109.5
C8 C7 H7 109.5
C7 C8 C1 109.6(2)
C7 C8 H8A 109.8
C1 C8 H8A 109.8
C7 C8 H8B 109.8
C1 C8 H8B 109.8
H8A C8 H8B 108.2
C5 C9 C1 109.71(18)
C5 C9 H9A 109.7
C1 C9 H9A 109.7
C5 C9 H9B 109.7
C1 C9 H9B 109.7
H9A C9 H9B 108.2
C3 C10 C7 109.3(2)
C3 C10 H10A 109.8
C7 C10 H10A 109.8
C3 C10 H10B 109.8
C7 C10 H10B 109.8
H10A C10 H10B 108.3
N2 C11 N1 110.43(18)
N2 C11 C1 123.3(2)
N1 C11 C1 126.1(2)
N3 C12 N1 104.39(19)
N3 C12 S1 129.11(17)
N1 C12 S1 126.51(19)
N1 C13 H13A 109.5
N1 C13 H13B 109.5
H13A C13 H13B 109.5
N1 C13 H13C 109.5
H13A C13 H13C 109.5
H13B C13 H13C 109.5
N4 C14 N3 115.42(19)
N4 C14 H14A 108.4
N3 C14 H14A 108.4
N4 C14 H14B 108.4
N3 C14 H14B 108.4
H14A C14 H14B 107.5
N4 C15 C16 110.7(2)
N4 C15 H15A 109.5
C16 C15 H15A 109.5
N4 C15 H15B 109.5
C16 C15 H15B 109.5
H15A C15 H15B 108.1
N5 C16 C15 111.7(2)
N5 C16 H16A 109.3
C15 C16 H16A 109.3
N5 C16 H16B 109.3
C15 C16 H16B 109.3
H16A C16 H16B 107.9
N5 C17 C18 110.5(2)
N5 C17 H17A 109.6
C18 C17 H17A 109.6
N5 C17 H17B 109.6
C18 C17 H17B 109.6
H17A C17 H17B 108.1
N4 C18 C17 110.37(19)
N4 C18 H18A 109.6
C17 C18 H18A 109.6
N4 C18 H18B 109.6
C17 C18 H18B 109.6
H18A C18 H18B 108.1
C20 C19 C24 117.6(2)
C20 C19 N5 122.2(3)
C24 C19 N5 120.1(2)
C21 C20 C19 120.3(3)
C21 C20 H20 119.8
C19 C20 H20 119.8
C22 C21 C20 121.7(3)
C22 C21 H21 119.2
C20 C21 H21 119.2
C21 C22 C23 118.7(3)
C21 C22 H22 120.7
C23 C22 H22 120.7
C22 C23 C24 121.1(3)
C22 C23 H23 119.5
C24 C23 H23 119.5
C23 C24 C19 120.6(3)
C23 C24 H24 119.7
C19 C24 H24 119.7
Cl1 C25 Cl2 112.3(8)
Cl1 C25 H25A 109.1
Cl2 C25 H25A 109.1
Cl1 C25 H25B 109.1
Cl2 C25 H25B 109.1
H25A C25 H25B 107.9

loop_
_geom_bond_atom_site_label_1
_geom_bond_atom_site_label_2
_geom_bond_distance
S1 C12 1.684(2)
N1 C12 1.378(3)
N1 C11 1.384(3)
N1 C13 1.458(3)
N2 C11 1.308(3)
N2 N3 1.386(2)
N3 C12 1.333(3)
N3 C14 1.482(3)
N4 C14 1.442(3)
N4 C15 1.448(3)
N4 C18 1.453(3)
N5 C19 1.417(3)
N5 C16 1.460(3)
N5 C17 1.462(3)
C1 C11 1.507(3)
C1 C2 1.542(3)
C1 C9 1.545(3)
C1 C8 1.545(3)
C2 C3 1.536(3)
C2 H2A 0.9900
C2 H2B 0.9900
C3 C10 1.527(4)
C3 C4 1.531(3)
C3 H3 1.0000
C4 C5 1.538(4)
C4 H4A 0.9900
C4 H4B 0.9900
C5 C6 1.521(4)
C5 C9 1.533(3)
C5 H5 1.0000
C6 C7 1.538(4)
C6 H6A 0.9900
C6 H6B 0.9900
C7 C10 1.532(4)
C7 C8 1.544(3)
C7 H7 1.0000
C8 H8A 0.9900
C8 H8B 0.9900
C9 H9A 0.9900
C9 H9B 0.9900
C10 H10A 0.9900
C10 H10B 0.9900
C13 H13A 0.9800
C13 H13B 0.9800
C13 H13C 0.9800
C14 H14A 0.9900
C14 H14B 0.9900
C15 C16 1.515(3)
C15 H15A 0.9900
C15 H15B 0.9900
C16 H16A 0.9900
C16 H16B 0.9900
C17 C18 1.526(3)
C17 H17A 0.9900
C17 H17B 0.9900
C18 H18A 0.9900
C18 H18B 0.9900
C19 C20 1.403(4)
C19 C24 1.408(4)
C20 C21 1.398(4)
C20 H20 0.9500
C21 C22 1.368(5)
C21 H21 0.9500
C22 C23 1.386(5)
C22 H22 0.9500
C23 C24 1.392(4)
C23 H23 0.9500
C24 H24 0.9500
Cl1 C25 1.664(10)
Cl2 C25 1.761(12)
C25 H25A 0.9900
C25 H25B 0.9900

loop_
_geom_hbond_atom_site_label_D
_geom_hbond_atom_site_label_H
_geom_hbond_atom_site_label_A
_geom_hbond_site_symmetry_A
_geom_hbond_distance_DH
_geom_hbond_distance_HA
_geom_hbond_distance_DA
_geom_hbond_angle_DHA
C14 H14A S1 1_554 0.99 2.85 3.803(3) 162
C16 H16A Cl1 . 0.99 2.73 3.589(4) 146

loop_
_geom_torsion_atom_site_label_1
_geom_torsion_atom_site_label_2
_geom_torsion_atom_site_label_3
_geom_torsion_atom_site_label_4
_geom_torsion
C11 N2 N3 C12 0.2(2)
C11 N2 N3 C14 -179.6(2)
C11 C1 C2 C3 -177.29(19)
C9 C1 C2 C3 -58.8(2)
C8 C1 C2 C3 60.2(2)
C1 C2 C3 C10 -60.5(3)
C1 C2 C3 C4 59.9(3)
C10 C3 C4 C5 59.7(2)
C2 C3 C4 C5 -60.5(3)
C3 C4 C5 C6 -59.3(2)
C3 C4 C5 C9 61.3(2)
C9 C5 C6 C7 -60.9(3)
C4 C5 C6 C7 59.5(3)
C5 C6 C7 C10 -59.8(3)
C5 C6 C7 C8 60.2(3)
C10 C7 C8 C1 61.3(3)
C6 C7 C8 C1 -58.6(3)
C11 C1 C8 C7 179.8(2)
C2 C1 C8 C7 -60.4(3)
C9 C1 C8 C7 57.9(3)
C6 C5 C9 C1 60.0(3)
C4 C5 C9 C1 -60.6(3)
C11 C1 C9 C5 177.2(2)
C2 C1 C9 C5 58.9(2)
C8 C1 C9 C5 -58.6(3)
C4 C3 C10 C7 -60.4(3)
C2 C3 C10 C7 59.5(3)
C6 C7 C10 C3 59.9(3)
C8 C7 C10 C3 -60.2(3)
N3 N2 C11 N1 -0.1(2)
N3 N2 C11 C1 175.2(2)
C12 N1 C11 N2 0.1(3)
C12 N1 C11 C1 -175.1(2)
C13 N1 C11 C1 4.4(4)
C2 C1 C11 N2 8.7(3)
C9 C1 C11 N2 -109.8(2)
C8 C1 C11 N2 127.9(2)
C2 C1 C11 N1 -176.7(2)
C9 C1 C11 N1 64.9(3)
C8 C1 C11 N1 -57.5(3)
N2 N3 C12 N1 -0.1(2)
N2 N3 C12 S1 -179.48(17)
C14 N3 C12 S1 0.3(3)
C11 N1 C12 N3 0.0(2)
C13 N1 C12 N3 -179.56(19)
C11 N1 C12 S1 179.40(17)
C13 N1 C12 S1 -0.2(3)
C15 N4 C14 N3 -54.9(3)
C18 N4 C14 N3 71.9(3)
C12 N3 C14 N4 100.3(3)
N2 N3 C14 N4 -79.9(3)
C14 N4 C15 C16 -172.6(2)
C18 N4 C15 C16 58.8(3)
C19 N5 C16 C15 -169.1(3)
C17 N5 C16 C15 53.3(3)
N4 C15 C16 N5 -55.6(3)
C19 N5 C17 C18 168.7(2)
C16 N5 C17 C18 -53.8(3)
C14 N4 C18 C17 171.5(2)
C15 N4 C18 C17 -59.8(3)
N5 C17 C18 N4 57.1(3)
C16 N5 C19 C20 -152.3(3)
C17 N5 C19 C20 -16.8(3)
C16 N5 C19 C24 31.2(4)
C17 N5 C19 C24 166.7(2)
C24 C19 C20 C21 -0.9(4)
N5 C19 C20 C21 -177.4(2)
C19 C20 C21 C22 0.4(5)
C20 C21 C22 C23 0.4(5)
C21 C22 C23 C24 -0.6(5)
C22 C23 C24 C19 0.1(5)
C20 C19 C24 C23 0.6(4)
N5 C19 C24 C23 177.2(3)
